data_1562301
loop_
_publ_author_name
'Kim, Jong Hyun'
'Ofori, Samuel'
'Parkin, Sean'
'Vekaria, Hemendra'
'Sullivan, Patrick G.'
'Awuah, Samuel G.'

_publ_section_title
;
 Anticancer gold(iii)-bisphosphine complex alters the mitochondrial
 electron transport chain to induce <i>in vivo</i> tumor inhibition.
;
_journal_issue 21
_journal_name_full 'Chemical science'
_journal_page_first 7467
_journal_page_last 7479
_journal_paper_doi 10.1039/d1sc01418h
_journal_volume 12
_journal_year 2021
_chemical_formula_moiety 'C41 H33 Au Cl N2 P2, Cl'
_chemical_formula_sum 'C41 H33 Au Cl2 N2 P2'
_chemical_formula_weight 883.50
_space_group_crystal_system monoclinic
_space_group_IT_number 14
_space_group_name_Hall '-P 2yn'
_space_group_name_H-M_alt 'P 1 21/n 1'
_atom_sites_solution_hydrogens difmap
_atom_sites_solution_primary direct
_atom_sites_solution_secondary difmap
_audit_creation_method SHELXL-2018/3
_audit_update_record
;
2020-09-27 deposited with the CCDC.	2021-04-16 downloaded from the CCDC.
;
_cell_angle_alpha 90
_cell_angle_beta 96.182(1)
_cell_angle_gamma 90
_cell_formula_units_Z 4
_cell_length_a 10.4667(2)
_cell_length_b 16.4519(4)
_cell_length_c 23.6049(6)
_cell_measurement_reflns_used 9664
_cell_measurement_temperature 90.0(2)
_cell_measurement_theta_max 27.50
_cell_measurement_theta_min 2.40
_cell_volume 4041.06(16)
_computing_cell_refinement '<i>APEX3</i> (Bruker-AXS, 2016)'
_computing_data_collection '<i>APEX3</i> (Bruker-AXS, 2016)'
_computing_data_reduction '<i>APEX3</i> (Bruker-AXS, 2016)'
_computing_molecular_graphics '<i>XP in SHELXTL</i> (Sheldrick, 2008)'
_computing_publication_material '<i>SHELX</i> (Sheldrick, 2008) and <i>CIFFIX</i> (Parkin, 2013)'
_computing_structure_refinement '<i>SHELXL-2018/3</i> (Sheldrick, 2015b)'
_computing_structure_solution '<i>SHELXT</i> (Sheldrick, 2015a)'
_diffrn_ambient_temperature 90.0(2)
_diffrn_detector_area_resol_mean 7.41
_diffrn_measured_fraction_theta_full 1.000
_diffrn_measured_fraction_theta_max 0.998
_diffrn_measurement_device_type 'Bruker D8 Venture dual source'
_diffrn_measurement_method '\f and \w scans'
_diffrn_radiation_type MoK\a
_diffrn_radiation_wavelength 0.71073
_diffrn_reflns_av_R_equivalents 0.0394
_diffrn_reflns_av_unetI/netI 0.0275
_diffrn_reflns_Laue_measured_fraction_full 1.000
_diffrn_reflns_Laue_measured_fraction_max 0.998
_diffrn_reflns_limit_h_max 12
_diffrn_reflns_limit_h_min -13
_diffrn_reflns_limit_k_max 21
_diffrn_reflns_limit_k_min -21
_diffrn_reflns_limit_l_max 30
_diffrn_reflns_limit_l_min -30
_diffrn_reflns_number 68155
_diffrn_reflns_point_group_measured_fraction_full 1.000
_diffrn_reflns_point_group_measured_fraction_max 0.998
_diffrn_reflns_theta_full 25.242
_diffrn_reflns_theta_max 27.520
_diffrn_reflns_theta_min 2.054
_diffrn_source microsource
_exptl_absorpt_coefficient_mu 3.881
_exptl_absorpt_correction_T_max 0.000
_exptl_absorpt_correction_T_min 0.000
_exptl_absorpt_correction_type multi-scan
_exptl_absorpt_process_details '<i>SADABS</i> (Krause et al., 2015)'
_exptl_crystal_colour orange-red
_exptl_crystal_density_diffrn 1.452
_exptl_crystal_description 'irregular block'
_exptl_crystal_F_000 1744
_exptl_crystal_size_max 0.160
_exptl_crystal_size_mid 0.120
_exptl_crystal_size_min 0.110
_refine_diff_density_max 0.572
_refine_diff_density_min -0.724
_refine_diff_density_rms 0.073
_refine_ls_extinction_coef 0.00053(4)
_refine_ls_extinction_expression Fc^*^=kFc[1+0.001xFc^2^\l^3^/sin(2\q)]^-1/4^
_refine_ls_extinction_method 'SHELXL-2018/3 (Sheldrick 2018)'
_refine_ls_goodness_of_fit_ref 1.087
_refine_ls_hydrogen_treatment constr
_refine_ls_matrix_type full
_refine_ls_number_parameters 435
_refine_ls_number_reflns 9298
_refine_ls_number_restraints 0
_refine_ls_restrained_S_all 1.087
_refine_ls_R_factor_all 0.0207
_refine_ls_R_factor_gt 0.0180
_refine_ls_shift/su_max 0.005
_refine_ls_shift/su_mean 0.000
_refine_ls_structure_factor_coef Fsqd
_refine_ls_weighting_details 'w=1/[\s^2^(Fo^2^)+2.7453P] where P=(Fo^2^+2Fc^2^)/3'
_refine_ls_weighting_scheme calc
_refine_ls_wR_factor_gt 0.0402
_refine_ls_wR_factor_ref 0.0409
_reflns_Friedel_coverage 0.000
_reflns_number_gt 8608
_reflns_number_total 9298
_reflns_threshold_expression 'I > 2\s(I)'
_cod_data_source_file d1sc01418h2.cif
_cod_data_source_block m20145sq
_cod_depositor_comments 'Adding full bibliography for 1562299--1562302.cif.'
_cod_original_sg_symbol_H-M 'P 21/n'
_cod_database_code 1562301
_shelx_shelxl_version_number 2018/3
_shelx_space_group_comment
; 
The symmetry employed for this shelxl refinement is uniquely defined 
by the following loop, which should always be used as a source of 
symmetry information in preference to the above space-group names. 
They are only intended as comments. 
;
_shelx_estimated_absorpt_t_min 0.576
_shelx_estimated_absorpt_t_max 0.675
_exptl_absorpt_special_details
; 
In addition to absorption, multi-scan techniques also correct other slowly 
varying changes in scale factor over reciprocal space, such as those caused 
by X-ray beam inhomogeneity, goniometer imperfection, crystal decomposition, 
crystal longer than the X-ray beam cross section, absorption by the crystal 
mount etc.  These account, by and large, for much of the difference between 
estimated values of Tmin and Tmax and the _exptl_absorpt_correction_ values. 
;

loop_
_space_group_symop_operation_xyz
'x, y, z'
'-x+1/2, y+1/2, -z+1/2'
'-x, -y, -z'
'x-1/2, -y-1/2, z-1/2'

loop_
_atom_site_label
_atom_site_type_symbol
_atom_site_fract_x
_atom_site_fract_y
_atom_site_fract_z
_atom_site_U_iso_or_equiv
_atom_site_adp_type
_atom_site_occupancy
_atom_site_site_symmetry_order
_atom_site_calc_flag
_atom_site_refinement_flags_posn
_atom_site_refinement_flags_adp
_atom_site_refinement_flags_occupancy
_atom_site_disorder_assembly
_atom_site_disorder_group
Au1 Au 0.56091(2) 0.56494(2) 0.78914(2) 0.01264(3) Uani 1 1 d . . . . .
C1 C 0.60959(19) 0.58922(12) 0.87532(8) 0.0161(4) Uani 1 1 d . . . . .
N1 N 0.82792(16) 0.6293(1) 0.86440(7) 0.0180(4) Uani 1 1 d . . . . .
H1N H 0.805007 0.619093 0.828130 0.022 Uiso 1 1 calc R U . . .
P1 P 0.64398(5) 0.43700(3) 0.79978(2) 0.01416(10) Uani 1 1 d . . . . .
Cl1 Cl 0.46430(5) 0.69293(3) 0.77786(2) 0.02051(10) Uani 1 1 d . . . . .
Cl2 Cl 0.79076(5) 0.59582(3) 0.72638(2) 0.02137(10) Uani 1 1 d . . . . .
C2 C 0.5114(2) 0.57797(13) 0.90959(9) 0.0238(5) Uani 1 1 d . . . . .
H2 H 0.430048 0.559258 0.892877 0.029 Uiso 1 1 calc R U . . .
N2 N 1.00280(19) 0.67055(13) 0.92955(8) 0.0328(5) Uani 1 1 d . . . . .
P2 P 0.48983(5) 0.52179(3) 0.69568(2) 0.01381(10) Uani 1 1 d . . . . .
C3 C 0.5291(2) 0.59345(16) 0.96783(10) 0.0320(5) Uani 1 1 d . . . . .
H3 H 0.460740 0.585983 0.990714 0.038 Uiso 1 1 calc R U . . .
C4 C 0.6474(2) 0.61970(16) 0.9916(1) 0.0329(6) Uani 1 1 d . . . . .
H4 H 0.660837 0.629701 1.031437 0.040 Uiso 1 1 calc R U . . .
C7 C 0.9541(2) 0.65454(12) 0.87642(9) 0.0197(4) Uani 1 1 d . . . . .
C6 C 0.73039(19) 0.61712(12) 0.89958(8) 0.0173(4) Uani 1 1 d . . . . .
C5 C 0.7473(2) 0.63190(14) 0.95868(9) 0.0260(5) Uani 1 1 d . . . . .
H5 H 0.828139 0.650409 0.976101 0.031 Uiso 1 1 calc R U . . .
C9 C 1.1541(2) 0.68322(15) 0.84010(12) 0.0354(6) Uani 1 1 d . . . . .
H9 H 1.205371 0.687446 0.809369 0.042 Uiso 1 1 calc R U . . .
C8 C 1.0271(2) 0.66230(15) 0.83007(10) 0.0293(5) Uani 1 1 d . . . . .
H8 H 0.988737 0.653144 0.792272 0.035 Uiso 1 1 calc R U . . .
C10 C 1.2073(2) 0.69815(17) 0.89538(12) 0.0403(6) Uani 1 1 d . . . . .
H10 H 1.295577 0.711649 0.903713 0.048 Uiso 1 1 calc R U . . .
C12 C 0.66684(18) 0.40162(12) 0.72861(8) 0.0142(4) Uani 1 1 d . . . . .
C11 C 1.1279(3) 0.69272(19) 0.93741(12) 0.0459(7) Uani 1 1 d . . . . .
H11 H 1.163161 0.705496 0.975126 0.055 Uiso 1 1 calc R U . . .
C13 C 0.74891(19) 0.33699(12) 0.72027(8) 0.0167(4) Uani 1 1 d . . . . .
H13 H 0.797191 0.312080 0.751989 0.020 Uiso 1 1 calc R U . . .
C14 C 0.75988(19) 0.30920(12) 0.66564(8) 0.0191(4) Uani 1 1 d . . . . .
H14 H 0.817415 0.266111 0.659741 0.023 Uiso 1 1 calc R U . . .
C15 C 0.6869(2) 0.34428(13) 0.61959(9) 0.0223(4) Uani 1 1 d . . . . .
H15 H 0.693696 0.324374 0.582250 0.027 Uiso 1 1 calc R U . . .
C17 C 0.59422(19) 0.43794(11) 0.68188(8) 0.0151(4) Uani 1 1 d . . . . .
C16 C 0.6041(2) 0.40801(13) 0.62735(8) 0.0199(4) Uani 1 1 d . . . . .
H16 H 0.554098 0.431316 0.595472 0.024 Uiso 1 1 calc R U . . .
C18 C 0.7940(2) 0.43156(12) 0.84454(8) 0.0183(4) Uani 1 1 d . . . . .
C19 C 0.7935(2) 0.42401(13) 0.90349(9) 0.0243(5) Uani 1 1 d . . . . .
H19 H 0.715495 0.414014 0.919485 0.029 Uiso 1 1 calc R U . . .
C20 C 0.9093(3) 0.43138(13) 0.9386(1) 0.0318(6) Uani 1 1 d . . . . .
H20 H 0.910108 0.426044 0.978709 0.038 Uiso 1 1 calc R U . . .
C21 C 1.0223(3) 0.44634(14) 0.91540(11) 0.0334(6) Uani 1 1 d . . . . .
H21 H 1.100337 0.451727 0.939700 0.040 Uiso 1 1 calc R U . . .
C22 C 1.0232(2) 0.45361(13) 0.85692(10) 0.0275(5) Uani 1 1 d . . . . .
H22 H 1.101659 0.463106 0.841154 0.033 Uiso 1 1 calc R U . . .
C23 C 0.9088(2) 0.44693(12) 0.82153(9) 0.0208(4) Uani 1 1 d . . . . .
H23 H 0.908829 0.452845 0.781495 0.025 Uiso 1 1 calc R U . . .
C30 C 0.32947(19) 0.48051(12) 0.69449(8) 0.0166(4) Uani 1 1 d . . . . .
C29 C 0.4059(2) 0.38570(13) 0.83057(9) 0.0232(4) Uani 1 1 d . . . . .
H29 H 0.377952 0.440249 0.824479 0.028 Uiso 1 1 calc R U . . .
C28 C 0.3198(2) 0.32670(14) 0.84437(10) 0.0292(5) Uani 1 1 d . . . . .
H28 H 0.232847 0.340894 0.847556 0.035 Uiso 1 1 calc R U . . .
C27 C 0.3599(3) 0.24755(15) 0.85349(11) 0.0351(6) Uani 1 1 d . . . . .
H27 H 0.300858 0.207437 0.863293 0.042 Uiso 1 1 calc R U . . .
C26 C 0.4863(3) 0.22633(15) 0.84839(12) 0.0419(7) Uani 1 1 d . . . . .
H26 H 0.513415 0.171614 0.854428 0.050 Uiso 1 1 calc R U . . .
C25 C 0.5733(2) 0.28458(14) 0.83452(11) 0.0324(5) Uani 1 1 d . . . . .
H25 H 0.659887 0.269914 0.831061 0.039 Uiso 1 1 calc R U . . .
C24 C 0.5331(2) 0.36513(12) 0.82562(8) 0.0190(4) Uani 1 1 d . . . . .
C31 C 0.2993(2) 0.40036(14) 0.68083(10) 0.0272(5) Uani 1 1 d . . . . .
H31 H 0.364135 0.363985 0.671318 0.033 Uiso 1 1 calc R U . . .
C32 C 0.1738(2) 0.37361(16) 0.68115(11) 0.0374(6) Uani 1 1 d . . . . .
H32 H 0.152795 0.318717 0.671763 0.045 Uiso 1 1 calc R U . . .
C33 C 0.0795(2) 0.42583(16) 0.69491(11) 0.0384(6) Uani 1 1 d . . . . .
H33 H -0.006280 0.406908 0.694881 0.046 Uiso 1 1 calc R U . . .
C34 C 0.1088(2) 0.50588(15) 0.70883(10) 0.0309(5) Uani 1 1 d . . . . .
H34 H 0.043399 0.541932 0.718212 0.037 Uiso 1 1 calc R U . . .
C35 C 0.2337(2) 0.53311(14) 0.70902(9) 0.0235(5) Uani 1 1 d . . . . .
H35 H 0.254412 0.587823 0.719075 0.028 Uiso 1 1 calc R U . . .
C37 C 0.3942(2) 0.57508(15) 0.58886(10) 0.0304(5) Uani 1 1 d . . . . .
H37 H 0.346461 0.525843 0.586928 0.036 Uiso 1 1 calc R U . . .
C36 C 0.47669(19) 0.59321(12) 0.63713(9) 0.0188(4) Uani 1 1 d . . . . .
C38 C 0.3813(3) 0.62905(18) 0.54327(11) 0.0407(7) Uani 1 1 d . . . . .
H38 H 0.326728 0.616024 0.509704 0.049 Uiso 1 1 calc R U . . .
C39 C 0.4477(3) 0.70132(17) 0.54686(11) 0.0425(7) Uani 1 1 d . . . . .
H39 H 0.439951 0.737845 0.515503 0.051 Uiso 1 1 calc R U . . .
C40 C 0.5259(3) 0.72102(15) 0.59612(11) 0.0373(6) Uani 1 1 d . . . . .
H40 H 0.569212 0.771847 0.598918 0.045 Uiso 1 1 calc R U . . .
C41 C 0.5411(2) 0.66686(14) 0.64126(10) 0.0275(5) Uani 1 1 d . . . . .
H41 H 0.595459 0.680137 0.674850 0.033 Uiso 1 1 calc R U . . .

loop_
_atom_site_aniso_label
_atom_site_aniso_U_11
_atom_site_aniso_U_22
_atom_site_aniso_U_33
_atom_site_aniso_U_23
_atom_site_aniso_U_13
_atom_site_aniso_U_12
Au1 0.01317(4) 0.00959(4) 0.01493(4) -0.00077(3) 0.00043(3) 0.00030(3)
C1 0.0211(10) 0.0132(9) 0.0140(9) -0.0010(7) 0.0019(8) 0.0001(8)
N1 0.0193(8) 0.0184(9) 0.0163(8) -0.0053(7) 0.0018(7) -0.0016(7)
P1 0.0178(2) 0.0115(2) 0.0128(2) 0.00071(18) -0.00013(19) 0.00200(19)
Cl1 0.0193(2) 0.0112(2) 0.0305(3) -0.00191(19) 0.0003(2) 0.00261(18)
Cl2 0.0182(2) 0.0250(3) 0.0214(2) 0.0014(2) 0.00405(19) -0.0023(2)
C2 0.0237(11) 0.0245(12) 0.0241(11) -0.0023(9) 0.0068(9) -0.0022(9)
N2 0.0298(11) 0.0387(12) 0.0275(10) 0.0053(9) -0.0074(8) -0.0130(9)
P2 0.0147(2) 0.0108(2) 0.0152(2) 0.00133(18) -0.00143(19) 0.00050(19)
C3 0.0357(13) 0.0401(14) 0.0227(11) -0.0021(10) 0.0146(10) -0.0011(11)
C4 0.0417(14) 0.0407(15) 0.0168(11) -0.0061(10) 0.0049(10) -0.0021(12)
C7 0.0198(10) 0.0107(10) 0.0279(11) -0.0018(8) -0.0004(8) -0.0001(8)
C6 0.0198(10) 0.0145(10) 0.0174(10) -0.0012(8) 0.0016(8) 0.0002(8)
C5 0.0284(12) 0.0292(12) 0.0197(11) -0.0057(9) -0.0003(9) -0.0029(10)
C9 0.0255(12) 0.0292(13) 0.0533(16) -0.0087(12) 0.0132(11) -0.0057(10)
C8 0.0251(11) 0.0313(13) 0.0324(12) -0.0132(10) 0.0069(10) -0.0065(10)
C10 0.0217(12) 0.0401(15) 0.0564(17) 0.0107(13) -0.0078(11) -0.0097(11)
C12 0.0162(9) 0.0116(9) 0.0144(9) 0.0002(7) -0.0003(7) 0.0000(7)
C11 0.0361(14) 0.0609(19) 0.0367(14) 0.0144(13) -0.0149(12) -0.0228(14)
C13 0.0182(9) 0.0127(10) 0.0184(10) 0.0009(7) -0.0020(8) 0.0018(8)
C14 0.0205(10) 0.0127(10) 0.0238(10) -0.0052(8) 0.0005(8) 0.0016(8)
C15 0.0291(11) 0.0209(11) 0.0167(10) -0.0051(8) 0.0017(9) 0.0000(9)
C17 0.0166(9) 0.0117(9) 0.0166(9) 0.0011(7) -0.0004(7) -0.0003(7)
C16 0.0255(11) 0.0184(10) 0.0146(9) -0.0001(8) -0.0034(8) 0.0010(8)
C18 0.0248(10) 0.0128(10) 0.0160(9) -0.0010(7) -0.0043(8) 0.0047(8)
C19 0.0371(13) 0.0173(11) 0.018(1) -0.0007(8) 0.0000(9) 0.0070(9)
C20 0.0520(16) 0.0215(12) 0.0186(11) -0.0025(9) -0.0116(10) 0.0083(11)
C21 0.0371(14) 0.0223(12) 0.0356(13) -0.0059(10) -0.0198(11) 0.0058(10)
C22 0.0246(11) 0.0197(11) 0.0357(13) -0.0037(9) -0.0086(10) 0.0045(9)
C23 0.0224(10) 0.0158(10) 0.0227(10) 0.0002(8) -0.0040(8) 0.0036(8)
C30 0.0175(9) 0.0168(10) 0.0150(9) 0.0022(8) -0.0005(8) -0.0020(8)
C29 0.0291(11) 0.0174(11) 0.0241(11) 0.0024(8) 0.0076(9) 0.0005(9)
C28 0.0290(12) 0.0273(12) 0.0331(12) 0.0019(10) 0.0116(10) -0.0033(10)
C27 0.0425(14) 0.0224(12) 0.0434(14) 0.0016(11) 0.0185(12) -0.0095(11)
C26 0.0511(16) 0.0154(12) 0.0631(18) 0.0080(12) 0.0234(14) 0.0013(11)
C25 0.0352(13) 0.0189(12) 0.0457(15) 0.0073(10) 0.0155(11) 0.0038(10)
C24 0.0252(11) 0.0155(10) 0.0168(10) 0.0026(8) 0.0040(8) -0.0011(8)
C31 0.0273(12) 0.0206(11) 0.0345(13) -0.0033(9) 0.0065(10) -0.0041(9)
C32 0.0356(14) 0.0283(13) 0.0510(16) -0.0109(12) 0.0167(12) -0.0172(11)
C33 0.0247(12) 0.0477(17) 0.0448(15) -0.0141(12) 0.0136(11) -0.0194(11)
C34 0.0204(11) 0.0355(14) 0.0376(13) -0.0107(11) 0.0066(10) -0.0017(10)
C35 0.0211(10) 0.0216(11) 0.0275(11) -0.0053(9) 0.0015(9) -0.0019(9)
C37 0.0314(13) 0.0310(13) 0.0270(12) 0.0094(10) -0.0046(10) -0.0033(10)
C36 0.0187(10) 0.0161(10) 0.0211(10) 0.0065(8) 0.0003(8) 0.0034(8)
C38 0.0410(15) 0.0512(17) 0.0272(13) 0.0180(12) -0.0094(11) -0.0018(13)
C39 0.0484(16) 0.0415(16) 0.0364(14) 0.0266(12) -0.0020(12) 0.0079(13)
C40 0.0425(15) 0.0248(13) 0.0442(15) 0.0161(11) 0.0024(12) -0.0016(11)
C41 0.0288(12) 0.0222(12) 0.0308(12) 0.0065(9) -0.0004(10) -0.0017(9)

loop_
_atom_type_symbol
_atom_type_description
_atom_type_scat_dispersion_real
_atom_type_scat_dispersion_imag
_atom_type_scat_source
C C 0.0033 0.0016 'International Tables Vol C Tables 4.2.6.8 and 6.1.1.4'
H H 0.0000 0.0000 'International Tables Vol C Tables 4.2.6.8 and 6.1.1.4'
Au Au -2.0133 8.8022 'International Tables Vol C Tables 4.2.6.8 and 6.1.1.4'
Cl Cl 0.1484 0.1585 'International Tables Vol C Tables 4.2.6.8 and 6.1.1.4'
N N 0.0061 0.0033 'International Tables Vol C Tables 4.2.6.8 and 6.1.1.4'
P P 0.1023 0.0942 'International Tables Vol C Tables 4.2.6.8 and 6.1.1.4'

loop_
_geom_angle_atom_site_label_1
_geom_angle_atom_site_label_2
_geom_angle_atom_site_label_3
_geom_angle
_geom_angle_site_symmetry_1
_geom_angle_site_symmetry_3
_geom_angle_publ_flag
C1 Au1 P1 91.10(6) . . ?
C1 Au1 Cl1 89.76(6) . . ?
P1 Au1 Cl1 176.814(18) . . ?
C1 Au1 P2 172.04(6) . . ?
P1 Au1 P2 84.459(17) . . ?
Cl1 Au1 P2 94.331(17) . . ?
C2 C1 C6 119.72(18) . . ?
C2 C1 Au1 115.17(15) . . ?
C6 C1 Au1 125.09(14) . . ?
C7 N1 C6 131.50(17) . . ?
C7 N1 H1N 114.3 . . ?
C6 N1 H1N 114.3 . . ?
C18 P1 C24 108.72(10) . . ?
C18 P1 C12 109.48(9) . . ?
C24 P1 C12 104.80(9) . . ?
C18 P1 Au1 114.15(7) . . ?
C24 P1 Au1 112.93(7) . . ?
C12 P1 Au1 106.28(6) . . ?
C1 C2 C3 121.6(2) . . ?
C1 C2 H2 119.2 . . ?
C3 C2 H2 119.2 . . ?
C7 N2 C11 116.8(2) . . ?
C36 P2 C30 103.78(9) . . ?
C36 P2 C17 110.81(9) . . ?
C30 P2 C17 106.75(9) . . ?
C36 P2 Au1 120.62(7) . . ?
C30 P2 Au1 109.03(6) . . ?
C17 P2 Au1 105.17(6) . . ?
C4 C3 C2 118.7(2) . . ?
C4 C3 H3 120.6 . . ?
C2 C3 H3 120.6 . . ?
C3 C4 C5 121.3(2) . . ?
C3 C4 H4 119.4 . . ?
C5 C4 H4 119.4 . . ?
N2 C7 N1 120.93(19) . . ?
N2 C7 C8 122.1(2) . . ?
N1 C7 C8 117.00(19) . . ?
N1 C6 C1 119.10(17) . . ?
N1 C6 C5 122.80(19) . . ?
C1 C6 C5 118.10(19) . . ?
C4 C5 C6 120.6(2) . . ?
C4 C5 H5 119.7 . . ?
C6 C5 H5 119.7 . . ?
C8 C9 C10 119.5(2) . . ?
C8 C9 H9 120.3 . . ?
C10 C9 H9 120.3 . . ?
C9 C8 C7 119.2(2) . . ?
C9 C8 H8 120.4 . . ?
C7 C8 H8 120.4 . . ?
C11 C10 C9 117.3(2) . . ?
C11 C10 H10 121.3 . . ?
C9 C10 H10 121.3 . . ?
C13 C12 C17 120.22(17) . . ?
C13 C12 P1 121.27(14) . . ?
C17 C12 P1 118.41(14) . . ?
N2 C11 C10 125.1(2) . . ?
N2 C11 H11 117.5 . . ?
C10 C11 H11 117.5 . . ?
C14 C13 C12 119.84(18) . . ?
C14 C13 H13 120.1 . . ?
C12 C13 H13 120.1 . . ?
C13 C14 C15 119.94(19) . . ?
C13 C14 H14 120.0 . . ?
C15 C14 H14 120.0 . . ?
C16 C15 C14 120.76(19) . . ?
C16 C15 H15 119.6 . . ?
C14 C15 H15 119.6 . . ?
C16 C17 C12 119.20(18) . . ?
C16 C17 P2 122.82(15) . . ?
C12 C17 P2 117.97(14) . . ?
C15 C16 C17 120.00(19) . . ?
C15 C16 H16 120.0 . . ?
C17 C16 H16 120.0 . . ?
C23 C18 C19 120.0(2) . . ?
C23 C18 P1 119.81(15) . . ?
C19 C18 P1 119.51(17) . . ?
C18 C19 C20 119.1(2) . . ?
C18 C19 H19 120.4 . . ?
C20 C19 H19 120.4 . . ?
C21 C20 C19 120.4(2) . . ?
C21 C20 H20 119.8 . . ?
C19 C20 H20 119.8 . . ?
C20 C21 C22 120.6(2) . . ?
C20 C21 H21 119.7 . . ?
C22 C21 H21 119.7 . . ?
C21 C22 C23 119.6(2) . . ?
C21 C22 H22 120.2 . . ?
C23 C22 H22 120.2 . . ?
C22 C23 C18 120.2(2) . . ?
C22 C23 H23 119.9 . . ?
C18 C23 H23 119.9 . . ?
C31 C30 C35 119.70(19) . . ?
C31 C30 P2 123.31(16) . . ?
C35 C30 P2 116.98(15) . . ?
C28 C29 C24 120.1(2) . . ?
C28 C29 H29 119.9 . . ?
C24 C29 H29 119.9 . . ?
C27 C28 C29 120.2(2) . . ?
C27 C28 H28 119.9 . . ?
C29 C28 H28 119.9 . . ?
C28 C27 C26 120.2(2) . . ?
C28 C27 H27 119.9 . . ?
C26 C27 H27 119.9 . . ?
C25 C26 C27 120.3(2) . . ?
C25 C26 H26 119.9 . . ?
C27 C26 H26 119.9 . . ?
C26 C25 C24 119.7(2) . . ?
C26 C25 H25 120.1 . . ?
C24 C25 H25 120.1 . . ?
C29 C24 C25 119.5(2) . . ?
C29 C24 P1 121.62(16) . . ?
C25 C24 P1 118.44(16) . . ?
C32 C31 C30 119.6(2) . . ?
C32 C31 H31 120.2 . . ?
C30 C31 H31 120.2 . . ?
C33 C32 C31 120.5(2) . . ?
C33 C32 H32 119.7 . . ?
C31 C32 H32 119.7 . . ?
C32 C33 C34 120.3(2) . . ?
C32 C33 H33 119.8 . . ?
C34 C33 H33 119.8 . . ?
C35 C34 C33 119.7(2) . . ?
C35 C34 H34 120.2 . . ?
C33 C34 H34 120.2 . . ?
C34 C35 C30 120.2(2) . . ?
C34 C35 H35 119.9 . . ?
C30 C35 H35 119.9 . . ?
C36 C37 C38 119.9(2) . . ?
C36 C37 H37 120.0 . . ?
C38 C37 H37 120.0 . . ?
C41 C36 C37 120.1(2) . . ?
C41 C36 P2 121.22(16) . . ?
C37 C36 P2 118.55(16) . . ?
C39 C38 C37 119.9(2) . . ?
C39 C38 H38 120.1 . . ?
C37 C38 H38 120.1 . . ?
C38 C39 C40 120.2(2) . . ?
C38 C39 H39 119.9 . . ?
C40 C39 H39 119.9 . . ?
C41 C40 C39 120.2(2) . . ?
C41 C40 H40 119.9 . . ?
C39 C40 H40 119.9 . . ?
C36 C41 C40 119.6(2) . . ?
C36 C41 H41 120.2 . . ?
C40 C41 H41 120.2 . . ?

loop_
_geom_bond_atom_site_label_1
_geom_bond_atom_site_label_2
_geom_bond_distance
_geom_bond_site_symmetry_2
_geom_bond_publ_flag
Au1 C1 2.0819(19) . ?
Au1 P1 2.2808(5) . ?
Au1 Cl1 2.3387(5) . ?
Au1 P2 2.3602(5) . ?
C1 C2 1.387(3) . ?
C1 C6 1.408(3) . ?
N1 C7 1.384(3) . ?
N1 C6 1.398(3) . ?
N1 H1N 0.8800 . ?
P1 C18 1.798(2) . ?
P1 C24 1.808(2) . ?
P1 C12 1.8180(19) . ?
C2 C3 1.391(3) . ?
C2 H2 0.9500 . ?
N2 C7 1.328(3) . ?
N2 C11 1.352(3) . ?
P2 C36 1.808(2) . ?
P2 C30 1.808(2) . ?
P2 C17 1.811(2) . ?
C3 C4 1.372(4) . ?
C3 H3 0.9500 . ?
C4 C5 1.383(3) . ?
C4 H4 0.9500 . ?
C7 C8 1.406(3) . ?
C6 C5 1.408(3) . ?
C5 H5 0.9500 . ?
C9 C8 1.369(3) . ?
C9 C10 1.384(4) . ?
C9 H9 0.9500 . ?
C8 H8 0.9500 . ?
C10 C11 1.364(4) . ?
C10 H10 0.9500 . ?
C12 C13 1.394(3) . ?
C12 C17 1.404(3) . ?
C11 H11 0.9500 . ?
C13 C14 1.384(3) . ?
C13 H13 0.9500 . ?
C14 C15 1.386(3) . ?
C14 H14 0.9500 . ?
C15 C16 1.385(3) . ?
C15 H15 0.9500 . ?
C17 C16 1.392(3) . ?
C16 H16 0.9500 . ?
C18 C23 1.394(3) . ?
C18 C19 1.398(3) . ?
C19 C20 1.398(3) . ?
C19 H19 0.9500 . ?
C20 C21 1.378(4) . ?
C20 H20 0.9500 . ?
C21 C22 1.387(3) . ?
C21 H21 0.9500 . ?
C22 C23 1.388(3) . ?
C22 H22 0.9500 . ?
C23 H23 0.9500 . ?
C30 C31 1.386(3) . ?
C30 C35 1.395(3) . ?
C29 C28 1.387(3) . ?
C29 C24 1.390(3) . ?
C29 H29 0.9500 . ?
C28 C27 1.378(3) . ?
C28 H28 0.9500 . ?
C27 C26 1.386(4) . ?
C27 H27 0.9500 . ?
C26 C25 1.385(3) . ?
C26 H26 0.9500 . ?
C25 C24 1.399(3) . ?
C25 H25 0.9500 . ?
C31 C32 1.386(3) . ?
C31 H31 0.9500 . ?
C32 C33 1.374(4) . ?
C32 H32 0.9500 . ?
C33 C34 1.384(3) . ?
C33 H33 0.9500 . ?
C34 C35 1.381(3) . ?
C34 H34 0.9500 . ?
C35 H35 0.9500 . ?
C37 C36 1.386(3) . ?
C37 C38 1.391(3) . ?
C37 H37 0.9500 . ?
C36 C41 1.385(3) . ?
C38 C39 1.375(4) . ?
C38 H38 0.9500 . ?
C39 C40 1.386(4) . ?
C39 H39 0.9500 . ?
C40 C41 1.385(3) . ?
C40 H40 0.9500 . ?
C41 H41 0.9500 . ?

loop_
_geom_torsion_atom_site_label_1
_geom_torsion_atom_site_label_2
_geom_torsion_atom_site_label_3
_geom_torsion_atom_site_label_4
_geom_torsion
_geom_torsion_site_symmetry_1
_geom_torsion_site_symmetry_2
_geom_torsion_site_symmetry_3
_geom_torsion_site_symmetry_4
_geom_torsion_publ_flag
C6 C1 C2 C3 -0.2(3) . . . . ?
Au1 C1 C2 C3 -178.67(18) . . . . ?
C1 C2 C3 C4 -0.6(4) . . . . ?
C2 C3 C4 C5 0.9(4) . . . . ?
C11 N2 C7 N1 178.3(2) . . . . ?
C11 N2 C7 C8 -1.8(3) . . . . ?
C6 N1 C7 N2 1.4(3) . . . . ?
C6 N1 C7 C8 -178.6(2) . . . . ?
C7 N1 C6 C1 -178.8(2) . . . . ?
C7 N1 C6 C5 1.4(3) . . . . ?
C2 C1 C6 N1 -179.09(19) . . . . ?
Au1 C1 C6 N1 -0.7(3) . . . . ?
C2 C1 C6 C5 0.7(3) . . . . ?
Au1 C1 C6 C5 179.03(15) . . . . ?
C3 C4 C5 C6 -0.4(4) . . . . ?
N1 C6 C5 C4 179.3(2) . . . . ?
C1 C6 C5 C4 -0.4(3) . . . . ?
C10 C9 C8 C7 -1.5(4) . . . . ?
N2 C7 C8 C9 3.2(4) . . . . ?
N1 C7 C8 C9 -176.8(2) . . . . ?
C8 C9 C10 C11 -1.4(4) . . . . ?
C18 P1 C12 C13 37.35(19) . . . . ?
C24 P1 C12 C13 -79.12(18) . . . . ?
Au1 P1 C12 C13 161.08(15) . . . . ?
C18 P1 C12 C17 -146.18(15) . . . . ?
C24 P1 C12 C17 97.36(16) . . . . ?
Au1 P1 C12 C17 -22.44(17) . . . . ?
C7 N2 C11 C10 -1.4(4) . . . . ?
C9 C10 C11 N2 3.0(5) . . . . ?
C17 C12 C13 C14 0.7(3) . . . . ?
P1 C12 C13 C14 177.16(15) . . . . ?
C12 C13 C14 C15 -1.7(3) . . . . ?
C13 C14 C15 C16 1.1(3) . . . . ?
C13 C12 C17 C16 0.7(3) . . . . ?
P1 C12 C17 C16 -175.77(15) . . . . ?
C13 C12 C17 P2 -179.84(15) . . . . ?
P1 C12 C17 P2 3.6(2) . . . . ?
C36 P2 C17 C16 -32.5(2) . . . . ?
C30 P2 C17 C16 79.84(18) . . . . ?
Au1 P2 C17 C16 -164.41(16) . . . . ?
C36 P2 C17 C12 148.09(15) . . . . ?
C30 P2 C17 C12 -99.55(16) . . . . ?
Au1 P2 C17 C12 16.20(16) . . . . ?
C14 C15 C16 C17 0.5(3) . . . . ?
C12 C17 C16 C15 -1.3(3) . . . . ?
P2 C17 C16 C15 179.27(17) . . . . ?
C24 P1 C18 C23 148.67(16) . . . . ?
C12 P1 C18 C23 34.72(19) . . . . ?
Au1 P1 C18 C23 -84.26(17) . . . . ?
C24 P1 C18 C19 -40.84(19) . . . . ?
C12 P1 C18 C19 -154.80(16) . . . . ?
Au1 P1 C18 C19 86.22(17) . . . . ?
C23 C18 C19 C20 -0.5(3) . . . . ?
P1 C18 C19 C20 -171.01(16) . . . . ?
C18 C19 C20 C21 0.4(3) . . . . ?
C19 C20 C21 C22 -0.6(3) . . . . ?
C20 C21 C22 C23 1.0(3) . . . . ?
C21 C22 C23 C18 -1.1(3) . . . . ?
C19 C18 C23 C22 0.9(3) . . . . ?
P1 C18 C23 C22 171.38(16) . . . . ?
C36 P2 C30 C31 112.69(19) . . . . ?
C17 P2 C30 C31 -4.4(2) . . . . ?
Au1 P2 C30 C31 -117.56(17) . . . . ?
C36 P2 C30 C35 -68.24(17) . . . . ?
C17 P2 C30 C35 174.64(16) . . . . ?
Au1 P2 C30 C35 61.51(17) . . . . ?
C24 C29 C28 C27 0.3(3) . . . . ?
C29 C28 C27 C26 -0.6(4) . . . . ?
C28 C27 C26 C25 0.5(4) . . . . ?
C27 C26 C25 C24 0.0(4) . . . . ?
C28 C29 C24 C25 0.2(3) . . . . ?
C28 C29 C24 P1 172.75(17) . . . . ?
C26 C25 C24 C29 -0.3(4) . . . . ?
C26 C25 C24 P1 -173.1(2) . . . . ?
C18 P1 C24 C29 135.77(17) . . . . ?
C12 P1 C24 C29 -107.24(18) . . . . ?
Au1 P1 C24 C29 8.0(2) . . . . ?
C18 P1 C24 C25 -51.6(2) . . . . ?
C12 P1 C24 C25 65.4(2) . . . . ?
Au1 P1 C24 C25 -179.33(16) . . . . ?
C35 C30 C31 C32 0.7(3) . . . . ?
P2 C30 C31 C32 179.77(19) . . . . ?
C30 C31 C32 C33 -0.1(4) . . . . ?
C31 C32 C33 C34 -0.2(4) . . . . ?
C32 C33 C34 C35 -0.2(4) . . . . ?
C33 C34 C35 C30 0.9(4) . . . . ?
C31 C30 C35 C34 -1.1(3) . . . . ?
P2 C30 C35 C34 179.75(18) . . . . ?
C38 C37 C36 C41 3.4(4) . . . . ?
C38 C37 C36 P2 179.6(2) . . . . ?
C30 P2 C36 C41 141.56(18) . . . . ?
C17 P2 C36 C41 -104.20(19) . . . . ?
Au1 P2 C36 C41 19.2(2) . . . . ?
C30 P2 C36 C37 -34.6(2) . . . . ?
C17 P2 C36 C37 79.7(2) . . . . ?
Au1 P2 C36 C37 -156.92(16) . . . . ?
C36 C37 C38 C39 -1.9(4) . . . . ?
C37 C38 C39 C40 -1.0(4) . . . . ?
C38 C39 C40 C41 2.2(4) . . . . ?
C37 C36 C41 C40 -2.1(3) . . . . ?
P2 C36 C41 C40 -178.20(19) . . . . ?
C39 C40 C41 C36 -0.7(4) . . . . ?
